data_7062083
loop_
_publ_author_name
'Avila, Y.'
'Mojica, R.'
'V\'azquez, M. C.'
'S\'anchez, L.'
'Gonz\'alez, M.'
'Rodr\'iguez-Hern\'andez, J.'
'Reguera, E.'

_publ_section_title
;
 Spin-crossover in the Fe(4X-pyridine)2[Fe(CN)5NO] series with X = Cl, Br,
 and I. Role of the distortion for the iron atom coordination environment
;
_journal_issue 1
_journal_name_full 'New Journal of Chemistry'
_journal_page_first 238
_journal_page_last 249
_journal_paper_doi 10.1039/D2NJ05141A
_journal_volume 47
_journal_year 2023
_chemical_formula_structural Fe(C5NBr)2[Fe(CN)5NO]
_chemical_formula_sum 'C15 Br2 Fe2 N8 O'
_chemical_name_systematic ' iron bromopyridine pentacyanonitrosilferrates (II)'
_space_group_IT_number 4
_space_group_name_Hall 'P 2yb'
_space_group_name_H-M_alt 'P 1 21 1'
_symmetry_cell_setting monoclinic
_symmetry_space_group_name_Hall 'P 2yb'
_symmetry_space_group_name_H-M 'P 1 21 1'
_audit_update_record
;
2022-10-12 deposited with the CCDC.	2022-11-21 downloaded from the CCDC.
;
_cell_angle_alpha 90.0000
_cell_angle_beta 110.81(5)
_cell_angle_gamma 90.0000
_cell_formula_units_Z 2
_cell_length_a 7.3553(4)
_cell_length_b 14.8367(6)
_cell_length_c 10.3066(5)
_cell_measurement_temperature 300
_cell_volume 1051.4(4)
_cod_data_source_file d2nj05141a2.cif
_cod_data_source_block Fe(4BrPy)2[Fe(CN)5NO]
_cod_depositor_comments
;
The following automatic conversions were performed:

data item '_symmetry_cell_setting' value 'Monoclinic' was changed to
'monoclinic' in accordance with the
/home/data/users/saulius/crontab/automatic-downloads/rss-feeds/RSC/lib/dictionaries/cif_core.dic
dictionary named 'cif_core.dic' version 2.4.2 last updated on
2011-04-26.

Automatic conversion script
Id: cif_fix_values 7556 2019-12-06 15:28:31Z antanas 

 Adding full bibliography for 7062083--7062085.cif.
;
_cod_original_cell_volume 1051.4(2)
_cod_original_sg_symbol_H-M 'P 21'
_cod_original_formula_sum 'Fe2 Br2 C15 N8 O1'
_cod_database_code 7062083

loop_
_symmetry_equiv_pos_as_xyz
x,y,z
-x,y+1/2,-z

loop_
_atom_site_label
_atom_site_fract_x
_atom_site_fract_y
_atom_site_fract_z
_atom_site_U_iso_or_equiv
_atom_site_occupancy
_atom_site_adp_type
_atom_site_type_symbol
Fee 0.0262 0.6443 0.0284 0.03800 1.00000 Uiso Fe
Fei 0.5002 0.8968 0.0117 0.03800 1.00000 Uiso Fe
C1 0.3085 0.8081 0.0144 0.03800 1.00000 Uiso C
N1 0.2021 0.7541 0.0195 0.03800 1.00000 Uiso N
C2 0.6721 0.7989 0.0126 0.03800 1.00000 Uiso C
N2 0.7713 0.7429 0.0028 0.03800 1.00000 Uiso N
C3 0.6972 0.9820 0.0109 0.03800 1.00000 Uiso C
N3 0.8107 1.0302 0.0000 0.03800 1.00000 Uiso N
C4 0.3346 0.9980 0.0126 0.03800 1.00000 Uiso C
N4 0.2439 1.0590 0.0166 0.03800 1.00000 Uiso N
C5 0.4143 0.8957 -0.1870 0.03800 1.00000 Uiso C
N5 0.3633 0.8950 -0.3055 0.03800 1.00000 Uiso N
N 0.5780 0.8977 0.1807 0.03800 1.00000 Uiso N
O 0.6243 0.8985 0.2993 0.03800 1.00000 Uiso O
N7 -0.0465 0.6604 -0.1929 0.03800 1.00000 Uiso N
C7 -0.1057 0.7347 -0.2738 0.03800 1.00000 Uiso C
C8 -0.1864 0.7332 -0.4194 0.03800 1.00000 Uiso C
C9 -0.2075 0.6499 -0.4863 0.03800 1.00000 Uiso C
C10 -0.1483 0.5718 -0.4066 0.03800 1.00000 Uiso C
C11 -0.0694 0.5806 -0.2616 0.03800 1.00000 Uiso C
Br1 -0.3148 0.6430 -0.6819 0.03800 1.00000 Uiso Br
N8 0.0989 0.6282 0.2497 0.03800 1.00000 Uiso N
C12 0.1581 0.5539 0.3306 0.03800 1.00000 Uiso C
C13 0.2388 0.5554 0.4762 0.03800 1.00000 Uiso C
C14 0.2599 0.6387 0.5431 0.03800 1.00000 Uiso C
C15 0.2007 0.7168 0.4634 0.03800 1.00000 Uiso C
C16 0.1218 0.7080 0.3184 0.03800 1.00000 Uiso C
Br2 0.3672 0.6456 0.7387 0.03800 1.00000 Uiso Br

loop_
_atom_type_symbol
_atom_type_scat_Cromer_Mann_a1
_atom_type_scat_Cromer_Mann_b1
_atom_type_scat_Cromer_Mann_a2
_atom_type_scat_Cromer_Mann_b2
_atom_type_scat_Cromer_Mann_a3
_atom_type_scat_Cromer_Mann_b3
_atom_type_scat_Cromer_Mann_a4
_atom_type_scat_Cromer_Mann_b4
_atom_type_scat_Cromer_Mann_c
_atom_type_scat_dispersion_real
_atom_type_scat_dispersion_imag
_atom_type_scat_source
br 17.17890 2.17230 5.23580 16.57960 5.63770 0.26090 3.98510 41.43280 2.95570 -0.76700 1.28300 International_Tables_for_Crystallography_Vol.C(1991)_Tables_6.1.1.4_and_6.1.1.5
c 2.31000 20.84390 1.02000 10.20750 1.58860 0.56870 0.86500 51.65120 0.21560 0.01700 0.00900 International_Tables_for_Crystallography_Vol.C(1991)_Tables_6.1.1.4_and_6.1.1.5
n 12.21260 0.00570 3.13220 9.89330 2.01250 28.99750 1.16630 0.58260 -11.52900 0.02900 0.01800 International_Tables_for_Crystallography_Vol.C(1991)_Tables_6.1.1.4_and_6.1.1.5
h 0.49300 10.51090 0.32291 26.12570 0.14019 3.14236 0.04081 57.79970 0.00304 0.00000 0.00000 International_Tables_for_Crystallography_Vol.C(1991)_Tables_6.1.1.4_and_6.1.1.5
fe 11.76950 4.76110 7.35730 0.30720 3.52220 15.35350 2.30450 76.88050 1.03690 -1.17900 3.20400 International_Tables_for_Crystallography_Vol.C(1991)_Tables_6.1.1.4_and_6.1.1.5
o 3.04850 13.27710 2.28680 5.70110 1.54630 0.32390 0.86700 32.90890 0.25080 0.04700 0.03200 International_Tables_for_Crystallography_Vol.C(1991)_Tables_6.1.1.4_and_6.1.1.5
